data_1574323
loop_
_publ_author_name
'Agati, Milo'
'Romi, Sebastiano'
'Fanetti, Samuele'
'Radacki, Krzysztof'
'Hanfland, Michael'
'Braunschweig, Holger'
'Marder, Todd B.'
'Clark, Stewart J.'
'Friedrich, Alexandra'
'Bini, Roberto'

_publ_section_title
;
 Insights into topochemical versus stress-induced high-pressure reactivity
 of azobenzene by single crystal X-ray diffraction
;
_journal_issue 21
_journal_name_full 'Chemical Science'
_journal_page_first 9240
_journal_page_last 9254
_journal_paper_doi 10.1039/D5SC00432B
_journal_volume 16
_journal_year 2025
_chemical_formula_moiety 'C12 H10 N2'
_chemical_formula_sum 'C12 H10 N2'
_chemical_formula_weight 182.22
_chemical_name_systematic trans-azobenzene
_space_group_crystal_system monoclinic
_space_group_IT_number 14
_space_group_name_Hall '-P 2ybc'
_space_group_name_H-M_alt 'P 1 21/c 1'
_atom_sites_solution_hydrogens geom
_atom_sites_solution_primary dual
_atom_sites_solution_secondary difmap
_audit_creation_date 2023-03-15
_audit_creation_method 'CIF-fill 1.3q (K.Radacki, 2005-22)'
_audit_update_record
;
2024-02-29 deposited with the CCDC.	2025-04-04 downloaded from the CCDC.
;
_cell_angle_alpha 90
_cell_angle_beta 112.45(7)
_cell_angle_gamma 90
_cell_formula_units_Z 4
_cell_length_a 15.223(14)
_cell_length_b 5.7851(5)
_cell_length_c 12.174(4)
_cell_measurement_pressure 100
_cell_measurement_reflns_used 314
_cell_measurement_temperature 298(2)
_cell_measurement_theta_max 16.9110
_cell_measurement_theta_min 1.9220
_cell_volume 990.9(11)
_computing_cell_refinement 'CrysAlisPro 1.171.41.123a (Rigaku OD, 2022)'
_computing_data_collection 'ESRF ID15B beamline software'
_computing_data_reduction 'CrysAlisPro 1.171.41.123a (Rigaku OD, 2022)'
_computing_molecular_graphics 'ShelXLe (Huebschle et all, 2011)'
_computing_publication_material 'SHELXL-2018/3 (Sheldrick, 2018)'
_computing_structure_refinement 'SHELXL-2018/3 (Sheldrick, 2018)'
_computing_structure_solution 'SHELXT 2014/5 (Sheldrick, 2014)'
_diffrn_ambient_environment He
_diffrn_ambient_pressure 100
_diffrn_ambient_temperature 298(2)
_diffrn_detector HPA
_diffrn_detector_area_resol_mean 13.3333
_diffrn_detector_type 'EIGER2 X 9M CdTe'
_diffrn_measured_fraction_theta_full 0.326
_diffrn_measured_fraction_theta_max 0.185
_diffrn_measurement_details
;
 List of Runs (angles in degrees, time in seconds):
 --------------------------------------------------------------------------
  1  \w    -32.00  32.00   0.50    0.20    --    0.00   0.00   0.00  128
;
_diffrn_measurement_device 'single-axis goniometer'
_diffrn_measurement_device_type 'in-house developed goniometer'
_diffrn_measurement_method '\w scan'
_diffrn_orient_matrix_type
;
 CrysAlisPro convention (1999,Acta A55,543-557)
;
_diffrn_orient_matrix_UB_11 0.0289372486
_diffrn_orient_matrix_UB_12 0.0062451178
_diffrn_orient_matrix_UB_13 0.0171628015
_diffrn_orient_matrix_UB_21 -0.0032722663
_diffrn_orient_matrix_UB_22 0.0112097743
_diffrn_orient_matrix_UB_23 0.0314503225
_diffrn_orient_matrix_UB_31 0.0020367736
_diffrn_orient_matrix_UB_32 -0.0696692206
_diffrn_orient_matrix_UB_33 0.0065888146
_diffrn_radiation_monochromator 'Si(111) Bragg monochromator'
_diffrn_radiation_probe x-ray
_diffrn_radiation_type synchrotron
_diffrn_radiation_wavelength 0.410
_diffrn_reflns_av_R_equivalents 0.0363
_diffrn_reflns_av_unetI/netI 0.0566
_diffrn_reflns_Laue_measured_fraction_full 0.326
_diffrn_reflns_Laue_measured_fraction_max 0.185
_diffrn_reflns_limit_h_max 18
_diffrn_reflns_limit_h_min -19
_diffrn_reflns_limit_k_max 8
_diffrn_reflns_limit_k_min -8
_diffrn_reflns_limit_l_max 18
_diffrn_reflns_limit_l_min -17
_diffrn_reflns_number 4002
_diffrn_reflns_point_group_measured_fraction_full 0.326
_diffrn_reflns_point_group_measured_fraction_max 0.185
_diffrn_reflns_theta_full 14.241
_diffrn_reflns_theta_max 21.468
_diffrn_reflns_theta_min 1.930
_diffrn_source synchrotron
_diffrn_source_type 'ESRF EBS (Extremely Brilliant Source)'
_exptl_absorpt_coefficient_mu 0.033
_exptl_absorpt_correction_T_max 1.00000
_exptl_absorpt_correction_T_min 0.81270
_exptl_absorpt_correction_type multi-scan
_exptl_absorpt_process_details
;
 CrysAlisPro 1.171.41.123a (Rigaku Oxford Diffraction, 2022) Empirical 
 absorption correction using spherical harmonics, implemented in SCALE3 
 ABSPACK scaling algorithm.
;
_exptl_crystal_colour orange
_exptl_crystal_density_diffrn 1.221
_exptl_crystal_description plate
_exptl_crystal_F_000 384
_exptl_crystal_preparation
;
 Crystals were grown from saturated solution. For data collection the crystal 
 was mounted in a diamond-anvil cell.
;
_refine_diff_density_max 0.178
_refine_diff_density_min -0.151
_refine_diff_density_rms 0.031
_refine_ls_extinction_coef 0.37(13)
_refine_ls_extinction_method 'SHELXL-2018/3 (Sheldrick 2018)'
_refine_ls_goodness_of_fit_ref 1.045
_refine_ls_hydrogen_treatment constr
_refine_ls_matrix_type full
_refine_ls_number_parameters 139
_refine_ls_number_reflns 4002
_refine_ls_number_restraints 96
_refine_ls_restrained_S_all 1.033
_refine_ls_R_factor_all 0.0935
_refine_ls_R_factor_gt 0.0609
_refine_ls_shift/su_max 0.000
_refine_ls_shift/su_mean 0.000
_refine_ls_structure_factor_coef Fsqd
_refine_ls_weighting_details
;
 w=1/[\s^2^(Fo^2^)+(0.0661P)^2^+0.0484P] where P=(Fo^2^+2Fc^2^)/3
;
_refine_ls_weighting_scheme calc
_refine_ls_wR_factor_gt 0.1434
_refine_ls_wR_factor_ref 0.1625
_reflns_Friedel_coverage 0.000
_reflns_number_gt 2663
_reflns_number_total 4002
_reflns_threshold_expression 'I > 2\s(I)'
_cod_data_source_file d5sc00432b3.cif
_cod_data_source_block AZO_0GPa
_cod_depositor_comments 'Adding full bibliography for 1574311--1574352.cif.'
_cod_original_sg_symbol_H-M 'P 21/c'
_cod_database_code 1574323
_shelx_shelxl_version_number 2018/3
_shelx_space_group_comment
;
 The symmetry employed for this shelxl refinement is uniquely defined by the 
 following loop, which should always be used as a source of symmetry 
 information in preference to the above space-group names. They are only 
 intended as comments.
;

loop_
_space_group_symop_operation_xyz
'x, y, z'
'-x, y+1/2, -z+1/2'
'-x, -y, -z'
'x, -y-1/2, z-1/2'

loop_
_atom_site_label
_atom_site_type_symbol
_atom_site_fract_x
_atom_site_fract_y
_atom_site_fract_z
_atom_site_U_iso_or_equiv
_atom_site_adp_type
_atom_site_occupancy
_atom_site_site_symmetry_order
_atom_site_calc_flag
_atom_site_refinement_flags_posn
_atom_site_refinement_flags_adp
_atom_site_refinement_flags_occupancy
_atom_site_disorder_assembly
_atom_site_disorder_group
N1 N 0.4888(3) 0.1018(3) 0.5036(2) 0.0476(14) Uani 1 1 d . U . . .
C1 C 0.4324(3) 0.1351(4) 0.5732(3) 0.0442(15) Uani 1 1 d . U . . .
C2 C 0.3858(4) 0.3433(4) 0.5594(3) 0.0548(17) Uani 1 1 d . U . . .
H2 H 0.392256 0.453398 0.507289 0.066 Uiso 1 1 calc R U . . .
C3 C 0.3294(4) 0.3891(4) 0.6228(3) 0.0598(17) Uani 1 1 d . U . . .
H3 H 0.296396 0.528111 0.611489 0.072 Uiso 1 1 calc R U . . .
C4 C 0.3218(4) 0.2289(5) 0.7028(3) 0.0601(19) Uani 1 1 d . U . . .
H4 H 0.284013 0.259620 0.745615 0.072 Uiso 1 1 calc R U . . .
C5 C 0.3708(4) 0.0234(5) 0.7186(3) 0.0544(18) Uani 1 1 d . U . . .
H5 H 0.366403 -0.083211 0.773488 0.065 Uiso 1 1 calc R U . . .
C6 C 0.4262(3) -0.0274(4) 0.6546(3) 0.0480(15) Uani 1 1 d . U . . .
H6 H 0.458650 -0.167038 0.665516 0.058 Uiso 1 1 calc R U . . .
N2A N 0.9708(8) 0.0760(6) 0.9782(9) 0.060(3) Uani 0.85(2) 1 d . U P A 1
N2B N 0.991(4) -0.076(4) 0.957(4) 0.061(4) Uani 0.15(2) 1 d . U P A 2
C7 C 0.9208(5) 0.0470(6) 0.8510(4) 0.062(2) Uani 1 1 d . U . . .
C8 C 0.9283(5) -0.1358(5) 0.7812(4) 0.067(2) Uani 1 1 d . U . . .
H8 H 0.968263 -0.259768 0.815429 0.081 Uiso 1 1 calc R U . . .
C9 C 0.8758(6) -0.1314(6) 0.6609(5) 0.073(2) Uani 1 1 d . U . . .
H9 H 0.880579 -0.253069 0.613515 0.088 Uiso 1 1 calc R U . . .
C10 C 0.8161(5) 0.0526(7) 0.6096(4) 0.072(3) Uani 1 1 d . U . . .
H10 H 0.780318 0.054569 0.528278 0.086 Uiso 1 1 calc R U . . .
C11 C 0.8103(5) 0.2316(6) 0.6802(4) 0.076(2) Uani 1 1 d . U . . .
H11 H 0.771008 0.356912 0.646211 0.091 Uiso 1 1 calc R U . . .
C12 C 0.8613(5) 0.2281(6) 0.7994(4) 0.072(2) Uani 1 1 d . U . . .
H12 H 0.855803 0.349784 0.846278 0.086 Uiso 1 1 calc R U . . .

loop_
_atom_site_aniso_label
_atom_site_aniso_U_11
_atom_site_aniso_U_22
_atom_site_aniso_U_33
_atom_site_aniso_U_23
_atom_site_aniso_U_13
_atom_site_aniso_U_12
N1 0.048(4) 0.0486(11) 0.0487(19) -0.0002(8) 0.022(3) 0.0022(12)
C1 0.043(5) 0.0472(13) 0.043(2) -0.0041(9) 0.017(3) -0.0024(13)
C2 0.061(6) 0.0505(15) 0.055(2) 0.0018(11) 0.025(3) 0.0045(15)
C3 0.058(6) 0.0554(16) 0.069(3) -0.0050(12) 0.027(4) 0.0101(16)
C4 0.055(6) 0.0709(19) 0.064(3) -0.0122(14) 0.032(4) -0.0033(18)
C5 0.052(6) 0.0651(17) 0.050(2) 0.0007(11) 0.024(4) -0.0037(16)
C6 0.047(5) 0.0503(13) 0.048(2) 0.0010(10) 0.019(3) 0.0022(14)
N2A 0.054(8) 0.066(2) 0.059(5) 0.0051(17) 0.021(6) 0.010(2)
N2B 0.054(9) 0.068(6) 0.060(7) 0.005(6) 0.021(9) 0.009(6)
C7 0.050(7) 0.082(2) 0.053(3) 0.0064(15) 0.020(4) -0.009(2)
C8 0.052(7) 0.073(2) 0.075(3) 0.0081(15) 0.022(4) 0.0050(19)
C9 0.061(8) 0.084(2) 0.076(4) -0.0141(18) 0.028(5) -0.004(2)
C10 0.052(9) 0.104(3) 0.056(3) 0.0031(18) 0.016(5) -0.006(3)
C11 0.070(8) 0.085(2) 0.074(3) 0.0157(17) 0.029(5) 0.015(2)
C12 0.077(8) 0.076(2) 0.070(3) 0.0008(16) 0.035(5) 0.005(2)

loop_
_atom_type_symbol
_atom_type_description
_atom_type_scat_dispersion_real
_atom_type_scat_dispersion_imag
_atom_type_scat_source
N N 0.0000 0.0000 'International Tables Vol C Tables 4.2.6.8 and 6.1.1.4'
C C 0.0006 0.0010 'International Tables Vol C Tables 4.2.6.8 and 6.1.1.4'
H H -0.0001 0.0005 'International Tables Vol C Tables 4.2.6.8 and 6.1.1.4'

loop_
_geom_angle_atom_site_label_1
_geom_angle_atom_site_label_2
_geom_angle_atom_site_label_3
_geom_angle
_geom_angle_site_symmetry_1
_geom_angle_site_symmetry_3
_geom_angle_publ_flag
N1 N1 C1 114.5(2) 3_656 . ?
C2 C1 C6 120.4(3) . . ?
C2 C1 N1 116.3(2) . . ?
C6 C1 N1 123.2(3) . . ?
C1 C2 C3 120.0(2) . . ?
C1 C2 H2 120.0 . . ?
C3 C2 H2 120.0 . . ?
C4 C3 C2 120.1(3) . . ?
C4 C3 H3 119.9 . . ?
C2 C3 H3 119.9 . . ?
C5 C4 C3 119.5(3) . . ?
C5 C4 H4 120.2 . . ?
C3 C4 H4 120.2 . . ?
C4 C5 C6 121.2(2) . . ?
C4 C5 H5 119.4 . . ?
C6 C5 H5 119.4 . . ?
C5 C6 C1 118.6(3) . . ?
C5 C6 H6 120.7 . . ?
C1 C6 H6 120.7 . . ?
N2A N2A C7 112.3(8) 3_757 . ?
N2B N2B C7 103(4) 3_757 . ?
C12 C7 C8 119.7(5) . . ?
C12 C7 N2A 112.7(3) . . ?
C8 C7 N2A 127.6(5) . . ?
C12 C7 N2B 152.1(12) . . ?
C8 C7 N2B 88.2(12) . . ?
C9 C8 C7 119.2(4) . . ?
C9 C8 H8 120.4 . . ?
C7 C8 H8 120.4 . . ?
C8 C9 C10 120.6(3) . . ?
C8 C9 H9 119.7 . . ?
C10 C9 H9 119.7 . . ?
C11 C10 C9 119.1(5) . . ?
C11 C10 H10 120.4 . . ?
C9 C10 H10 120.4 . . ?
C12 C11 C10 120.7(5) . . ?
C12 C11 H11 119.6 . . ?
C10 C11 H11 119.6 . . ?
C11 C12 C7 120.6(3) . . ?
C11 C12 H12 119.7 . . ?
C7 C12 H12 119.7 . . ?

loop_
_geom_bond_atom_site_label_1
_geom_bond_atom_site_label_2
_geom_bond_distance
_geom_bond_site_symmetry_2
_geom_bond_publ_flag
N1 N1 1.239(4) 3_656 ?
N1 C1 1.431(4) . ?
C1 C2 1.375(5) . ?
C1 C6 1.395(3) . ?
C2 C3 1.382(5) . ?
C2 H2 0.9300 . ?
C3 C4 1.380(4) . ?
C3 H3 0.9300 . ?
C4 C5 1.377(5) . ?
C4 H4 0.9300 . ?
C5 C6 1.381(4) . ?
C5 H5 0.9300 . ?
C6 H6 0.9300 . ?
N2A N2A 1.218(17) 3_757 ?
N2A C7 1.451(12) . ?
N2B N2B 1.31(7) 3_757 ?
N2B C7 1.50(5) . ?
C7 C12 1.371(7) . ?
C7 C8 1.388(5) . ?
C8 C9 1.375(8) . ?
C8 H8 0.9300 . ?
C9 C10 1.384(8) . ?
C9 H9 0.9300 . ?
C10 C11 1.370(5) . ?
C10 H10 0.9300 . ?
C11 C12 1.359(7) . ?
C11 H11 0.9300 . ?
C12 H12 0.9300 . ?

loop_
_geom_torsion_atom_site_label_1
_geom_torsion_atom_site_label_2
_geom_torsion_atom_site_label_3
_geom_torsion_atom_site_label_4
_geom_torsion
_geom_torsion_site_symmetry_1
_geom_torsion_site_symmetry_2
_geom_torsion_site_symmetry_3
_geom_torsion_site_symmetry_4
_geom_torsion_publ_flag
N1 N1 C1 C2 -163.9(5) 3_656 . . . ?
N1 N1 C1 C6 18.4(7) 3_656 . . . ?
C6 C1 C2 C3 -2.6(7) . . . . ?
N1 C1 C2 C3 179.6(4) . . . . ?
C1 C2 C3 C4 1.9(7) . . . . ?
C2 C3 C4 C5 -0.1(7) . . . . ?
C3 C4 C5 C6 -1.0(7) . . . . ?
C4 C5 C6 C1 0.4(7) . . . . ?
C2 C1 C6 C5 1.4(7) . . . . ?
N1 C1 C6 C5 179.0(4) . . . . ?
N2A N2A C7 C12 -174.3(7) 3_757 . . . ?
N2A N2A C7 C8 5.0(11) 3_757 . . . ?
N2B N2B C7 C12 -9(7) 3_757 . . . ?
N2B N2B C7 C8 172(4) 3_757 . . . ?
C12 C7 C8 C9 0.2(8) . . . . ?
N2A C7 C8 C9 -179.0(5) . . . . ?
N2B C7 C8 C9 179.6(16) . . . . ?
C7 C8 C9 C10 -0.1(8) . . . . ?
C8 C9 C10 C11 0.5(8) . . . . ?
C9 C10 C11 C12 -1.0(8) . . . . ?
C10 C11 C12 C7 1.1(8) . . . . ?
C8 C7 C12 C11 -0.7(8) . . . . ?
N2A C7 C12 C11 178.7(5) . . . . ?
N2B C7 C12 C11 -179(3) . . . . ?
